data_1545210
loop_
_publ_author_name
'Patil, Pravin'
'Madhavachary, Rudrakshula'
'Kurpiewska, Katarzyna'
'Kalinowska-T\/lu\'scik, Justyna'
'D\"omling, Alexander'

_publ_section_title
;
 De Novo Assembly of Highly Substituted Morpholines and Piperazines.
;
_journal_issue 3
_journal_name_full 'Organic letters'
_journal_page_first 642
_journal_page_last 645
_journal_paper_doi 10.1021/acs.orglett.6b03807
_journal_volume 19
_journal_year 2017
_chemical_formula_moiety 'C14 H19 N5 O3 S'
_chemical_formula_sum 'C14 H19 N5 O3 S'
_chemical_formula_weight 337.4
_space_group_crystal_system monoclinic
_space_group_IT_number 14
_space_group_name_Hall '-P 2yn'
_space_group_name_H-M_alt 'P 1 21/n 1'
_atom_sites_solution_hydrogens geom
_atom_sites_solution_primary direct
_atom_sites_solution_secondary difmap
_audit_creation_date 2016-09-27T13:46:24-00:00
_audit_creation_method 'WinGX routine CIF_UPDATE'
_cell_angle_alpha 90.0
_cell_angle_beta 108.045(5)
_cell_angle_gamma 90.0
_cell_formula_units_Z 8
_cell_length_a 14.5899(6)
_cell_length_b 10.9383(3)
_cell_length_c 21.1354(11)
_cell_measurement_reflns_used 6138
_cell_measurement_temperature 120.00(10)
_cell_measurement_theta_max 28.5297
_cell_measurement_theta_min 3.0017
_cell_volume 3207.1(2)
_computing_structure_refinement 'SHELXL-97 (Sheldrick, 1997)'
_computing_structure_solution 'SHELXS-97 (Sheldrick, 1990)'
_diffrn_ambient_temperature 120.00(10)
_diffrn_detector_area_resol_mean 10.3756
_diffrn_measured_fraction_theta_full 0.9960
_diffrn_measured_fraction_theta_max 0.9697
_diffrn_measurement_device_type 'SuperNova, Dual, Cu at zero, Atlas'
_diffrn_radiation_monochromator mirror
_diffrn_radiation_source 'SuperNova (Mo) X-ray Source'
_diffrn_radiation_type 'Mo K\a'
_diffrn_radiation_wavelength 0.7107
_diffrn_reflns_av_R_equivalents 0.0336
_diffrn_reflns_av_sigmaI/netI 0.0473
_diffrn_reflns_limit_h_max 22
_diffrn_reflns_limit_h_min -28
_diffrn_reflns_limit_k_max 14
_diffrn_reflns_limit_k_min -14
_diffrn_reflns_limit_l_max 19
_diffrn_reflns_limit_l_min -18
_diffrn_reflns_number 21584
_diffrn_reflns_theta_full 26.3154
_diffrn_reflns_theta_max 28.5297
_diffrn_reflns_theta_min 3.0017
_exptl_absorpt_coefficient_mu 0.225
_exptl_absorpt_correction_T_max 1.00000
_exptl_absorpt_correction_T_min 0.69522
_exptl_absorpt_correction_type multi-scan
_exptl_absorpt_process_details
;
CrysAlisPro, Agilent Technologies,
Version 1.171.36.20 (release 27-06-2012 CrysAlis171 .NET)
(compiled Jul 11 2012,15:38:31)
Empirical absorption correction using spherical harmonics,
 implemented in SCALE3 ABSPACK scaling algorithm.
;
_exptl_crystal_colour white
_exptl_crystal_density_diffrn 1.398
_exptl_crystal_density_method 'not measured'
_exptl_crystal_description column
_exptl_crystal_F_000 1424
_exptl_crystal_size_max 0.6
_exptl_crystal_size_mid 0.1
_exptl_crystal_size_min 0.03
_refine_diff_density_max 0.632
_refine_diff_density_min -0.606
_refine_diff_density_rms 0.059
_refine_ls_extinction_method none
_refine_ls_goodness_of_fit_ref 1.077
_refine_ls_hydrogen_treatment mixed
_refine_ls_matrix_type full
_refine_ls_number_parameters 503
_refine_ls_number_reflns 7468
_refine_ls_number_restraints 0
_refine_ls_restrained_S_all 1.077
_refine_ls_R_factor_all 0.0875
_refine_ls_R_factor_gt 0.0602
_refine_ls_shift/su_max 0.001
_refine_ls_shift/su_mean 0
_refine_ls_structure_factor_coef Fsqd
_refine_ls_weighting_scheme calc
_refine_ls_wR_factor_gt 0.1311
_refine_ls_wR_factor_ref 0.1454
_reflns_number_gt 5471
_reflns_number_total 7468
_reflns_threshold_expression >2sigma(I)
_cod_data_source_file ol6b03807_si_003.cif
_cod_data_source_block php966_3
_cod_depositor_comments
;
The following automatic conversions were performed:

'_refine_ls_weighting_scheme' value 'calc ' changed to 'calc'
according to
/usr/data/users/saulius/crontab/automatic-downloads/current/ACS/lib/dictionaries/cif_core.dic
dictionary named 'cif_core.dic' version 2.4.2 from 2011-04-26.

Automatic conversion script
Id: cif_fix_values 4268 2015-11-12 08:31:59Z antanas 
;
_cod_original_sg_symbol_H-M 'P 21/n'
_cod_database_code 1545210
_cell_oxdiff_length_a 14.5817(5)
_cell_oxdiff_length_b 10.9362(4)
_cell_oxdiff_length_c 21.1423(8)
_cell_oxdiff_angle_alpha 89.966(3)
_cell_oxdiff_angle_beta 107.969(3)
_cell_oxdiff_angle_gamma 90.048(3)
_cell_oxdiff_volume 3207.1(2)
_cell_oxdiff_measurement_reflns_used 6138

loop_
_space_group_symop_id
_space_group_symop_operation_xyz
1 'x, y, z'
2 '-x+1/2, y+1/2, -z+1/2'
3 '-x, -y, -z'
4 'x-1/2, -y-1/2, z-1/2'

loop_
_atom_site_label
_atom_site_type_symbol
_atom_site_fract_x
_atom_site_fract_y
_atom_site_fract_z
_atom_site_U_iso_or_equiv
_atom_site_adp_type
_atom_site_occupancy
_atom_site_calc_flag
_atom_site_refinement_flags
_atom_site_disorder_assembly
_atom_site_disorder_group
S1A S 0.89634(10) 0.01319(12) 0.06759(10) 0.0183(3) Uani 0.677(4) d P A 1
O1A O 0.9017(3) 0.0819(4) 0.0110(3) 0.0249(8) Uani 0.677(4) d P A 1
O2A O 0.9686(3) 0.0307(3) 0.12995(19) 0.0310(8) Uani 0.677(4) d P A 1
S1B S 0.9077(4) 0.0078(4) 0.0859(2) 0.0392(14) Uiso 0.323(4) d P A 2
O2B O 0.9713(8) 0.0193(9) 0.1507(4) 0.037(3) Uiso 0.323(4) d P A 2
O1B O 0.9184(9) 0.0814(13) 0.0307(6) 0.049(4) Uiso 0.323(4) d P A 2
S2 S 0.39802(5) 0.74090(6) 0.06577(4) 0.03097(17) Uani 1 d . . .
O3 O 0.63389(14) 0.18853(18) 0.24962(10) 0.0394(5) Uani 1 d . . .
O4 O 0.40042(14) 0.81155(16) 0.00911(10) 0.0386(5) Uani 1 d . . .
O5 O 0.47332(14) 0.75680(17) 0.12777(11) 0.0409(5) Uani 1 d . . .
N1 N 0.79040(15) 0.15405(17) 0.12207(10) 0.0257(4) Uani 1 d . . .
N2 N 0.80980(16) 0.26166(18) 0.09689(11) 0.0299(5) Uani 1 d . . .
N3 N 0.81779(17) 0.34201(18) 0.14300(11) 0.0317(5) Uani 1 d . . .
N4 N 0.80345(16) 0.29015(18) 0.19813(11) 0.0302(5) Uani 1 d . . .
N5 N 0.70487(17) -0.01563(19) 0.19346(11) 0.0315(5) Uani 1 d . . .
N6 N 0.29242(16) 0.88272(18) 0.11960(11) 0.0284(5) Uani 1 d . . .
N7 N 0.30372(16) 0.99075(18) 0.09148(11) 0.0320(5) Uani 1 d . . .
N8 N 0.31077(18) 1.07347(19) 0.13630(12) 0.0374(6) Uani 1 d . . .
N9 N 0.3046(2) 1.0221(2) 0.19372(14) 0.0533(8) Uani 1 d . . .
C1 C 0.8780(2) -0.5235(2) 0.00167(16) 0.0386(7) Uani 1 d . . .
H1A H 0.9313 -0.5663 0.0318 0.058 Uiso 1 calc R . .
H1B H 0.8804 -0.5326 -0.043 0.058 Uiso 1 calc R . .
H1C H 0.8186 -0.5569 0.0046 0.058 Uiso 1 calc R . .
C2 C 0.88390(17) -0.3899(2) 0.01977(14) 0.0285(6) Uani 1 d . . .
C3 C 0.88934(19) -0.3019(2) -0.02613(14) 0.0313(6) Uani 1 d . . .
H3 H 0.8908 -0.3261 -0.068 0.038 Uiso 1 calc R . .
C4 C 0.89262(18) -0.1784(2) -0.01082(14) 0.0307(6) Uani 1 d . . .
H4 H 0.8958 -0.1199 -0.042 0.037 Uiso 1 calc R . .
C5 C 0.88249(19) -0.3536(2) 0.08217(14) 0.0316(6) Uani 1 d . . .
H5 H 0.879 -0.4122 0.1132 0.038 Uiso 1 calc R . .
C6 C 0.88621(19) -0.2306(2) 0.09903(14) 0.0328(6) Uani 1 d . . .
H6 H 0.8854 -0.2063 0.141 0.039 Uiso 1 calc R . .
C7 C 0.89113(18) -0.1441(2) 0.05154(14) 0.0288(6) Uani 1 d . . .
C8 C 0.78361(18) 0.0428(2) 0.08328(13) 0.0270(5) Uani 1 d . . .
H8A H 0.7325 0.0511 0.0413 0.032 Uiso 1 calc R B 1
H8B H 0.7679 -0.0255 0.1073 0.032 Uiso 1 calc R B 1
C9 C 0.78729(18) 0.1728(2) 0.18458(12) 0.0259(5) Uani 1 d . . .
C10 C 0.77018(19) 0.0782(2) 0.23199(12) 0.0280(5) Uani 1 d . . .
C11 C 0.8664(2) 0.0187(3) 0.26966(14) 0.0379(7) Uani 1 d . . .
H11A H 0.8562 -0.0421 0.2996 0.057 Uiso 1 calc R . .
H11B H 0.91 0.0799 0.2945 0.057 Uiso 1 calc R . .
H11C H 0.8935 -0.0192 0.2385 0.057 Uiso 1 calc R . .
C12 C 0.6049(2) 0.0311(3) 0.16523(14) 0.0364(6) Uani 1 d . . .
H12A H 0.5624 -0.0363 0.1458 0.044 Uiso 1 calc R . .
H12B H 0.6027 0.0891 0.1301 0.044 Uiso 1 calc R . .
C13 C 0.5694(2) 0.0927(3) 0.21730(16) 0.0443(7) Uani 1 d . . .
H13A H 0.5056 0.1264 0.1964 0.053 Uiso 1 calc R . .
H13B H 0.5647 0.0329 0.25 0.053 Uiso 1 calc R . .
C14 C 0.7273(2) 0.1409(2) 0.28097(13) 0.0322(6) Uani 1 d . . .
H14A H 0.724 0.0825 0.3147 0.039 Uiso 1 calc R . .
H14B H 0.7696 0.2069 0.303 0.039 Uiso 1 calc R . .
C15 C 0.3721(2) 0.2057(2) -0.00646(15) 0.0357(6) Uani 1 d . . .
H15A H 0.3568 0.197 -0.0538 0.054 Uiso 1 calc R . .
H15B H 0.3229 0.1674 0.008 0.054 Uiso 1 calc R . .
H15C H 0.4331 0.1675 0.0151 0.054 Uiso 1 calc R . .
C16 C 0.37780(17) 0.3392(2) 0.01128(13) 0.0279(5) Uani 1 d . . .
C17 C 0.37618(17) 0.4281(2) -0.03588(13) 0.0281(5) Uani 1 d . . .
H17 H 0.3721 0.4044 -0.0789 0.034 Uiso 1 calc R . .
C18 C 0.38050(17) 0.5517(2) -0.02010(13) 0.0280(5) Uani 1 d . . .
H18 H 0.3782 0.6106 -0.0523 0.034 Uiso 1 calc R . .
C19 C 0.38435(19) 0.3767(2) 0.07552(14) 0.0324(6) Uani 1 d . . .
H19 H 0.3847 0.318 0.1074 0.039 Uiso 1 calc R . .
C20 C 0.39037(19) 0.4984(2) 0.09288(13) 0.0305(6) Uani 1 d . . .
H20 H 0.3958 0.522 0.1362 0.037 Uiso 1 calc R . .
C21 C 0.38824(17) 0.5855(2) 0.04438(13) 0.0263(5) Uani 1 d . . .
C22 C 0.28478(19) 0.7708(2) 0.08178(14) 0.0288(6) Uani 1 d . . .
H22A H 0.2333 0.7782 0.04 0.035 Uiso 1 calc R . .
H22B H 0.2695 0.7033 0.1065 0.035 Uiso 1 calc R . .
C23 C 0.2938(2) 0.9038(2) 0.18258(16) 0.0428(8) Uani 1 d . . .
O6A O 0.1698(2) 0.9192(2) 0.26697(13) 0.0356(8) Uani 0.677(4) d P A 1
N10A N 0.2312(3) 0.7137(3) 0.20646(17) 0.0310(8) Uani 0.677(4) d P A 1
C24A C 0.2982(4) 0.8103(4) 0.2394(2) 0.0284(9) Uani 0.677(4) d P A 1
C26A C 0.1285(12) 0.7563(15) 0.1853(9) 0.031(2) Uani 0.677(4) d P A 1
H26A H 0.0861 0.6865 0.171 0.037 Uiso 0.677(4) calc PR A 1
H26B H 0.1177 0.8114 0.1477 0.037 Uiso 0.677(4) calc PR A 1
C27A C 0.1041(3) 0.8210(4) 0.2409(2) 0.0394(10) Uani 0.677(4) d P A 1
H27A H 0.039 0.8529 0.2245 0.047 Uiso 0.677(4) calc PR A 1
H27B H 0.1066 0.7632 0.2762 0.047 Uiso 0.677(4) calc PR A 1
C28A C 0.2633(10) 0.8725(14) 0.2909(4) 0.026(2) Uani 0.677(4) d P A 1
H28A H 0.266 0.8145 0.3261 0.032 Uiso 0.677(4) calc PR A 1
H28B H 0.307 0.9389 0.3102 0.032 Uiso 0.677(4) calc PR A 1
C29A C 0.3982(5) 0.7545(6) 0.2713(3) 0.0404(15) Uani 0.677(4) d P A 1
H29A H 0.3953 0.6966 0.3048 0.061 Uiso 0.677(4) calc PR A 1
H29B H 0.4432 0.8181 0.2914 0.061 Uiso 0.677(4) calc PR A 1
H29C H 0.4189 0.7139 0.2378 0.061 Uiso 0.677(4) calc PR A 1
O6B O 0.3668(4) 0.8805(5) 0.3164(2) 0.0271(14) Uani 0.323(4) d P A 2
N10B N 0.3042(5) 0.6986(5) 0.2147(3) 0.0203(14) Uani 0.323(4) d P A 2
H10B H 0.2808 0.6318 0.1947 0.024 Uiso 0.323(4) calc PR A 2
C24B C 0.2460(7) 0.8079(7) 0.2147(4) 0.0200(16) Uani 0.323(4) d P A 2
C26B C 0.4064(10) 0.7149(11) 0.2525(6) 0.030(3) Uani 0.323(4) d P A 2
H26C H 0.4359 0.7694 0.2283 0.036 Uiso 0.323(4) calc PR A 2
H26D H 0.439 0.6366 0.2569 0.036 Uiso 0.323(4) calc PR A 2
C27B C 0.4190(6) 0.7671(8) 0.3211(4) 0.0266(18) Uani 0.323(4) d P A 2
H27C H 0.3957 0.7088 0.3471 0.032 Uiso 0.323(4) calc PR A 2
H27D H 0.4869 0.7813 0.3437 0.032 Uiso 0.323(4) calc PR A 2
C28B C 0.272(3) 0.861(3) 0.2876(13) 0.049(8) Uani 0.323(4) d P A 2
H28C H 0.2377 0.9371 0.2863 0.059 Uiso 0.323(4) calc PR A 2
H28D H 0.2495 0.8039 0.3148 0.059 Uiso 0.323(4) calc PR A 2
C29B C 0.144(3) 0.776(4) 0.187(2) 0.035(6) Uani 0.323(4) d P A 2
H29D H 0.1302 0.7061 0.21 0.052 Uiso 0.323(4) calc PR A 2
H29E H 0.1293 0.7577 0.1406 0.052 Uiso 0.323(4) calc PR A 2
H29F H 0.1051 0.8439 0.1925 0.052 Uiso 0.323(4) calc PR A 2
H5A H 0.702(2) -0.074(3) 0.2175(15) 0.041 Uiso 1 d . . .
H10A H 0.247(3) 0.651(4) 0.238(2) 0.041 Uiso 0.677(4) d P A 1

loop_
_atom_site_aniso_label
_atom_site_aniso_U_11
_atom_site_aniso_U_22
_atom_site_aniso_U_33
_atom_site_aniso_U_23
_atom_site_aniso_U_13
_atom_site_aniso_U_12
S1A 0.0213(6) 0.0114(5) 0.0192(7) -0.0020(5) 0.0016(5) -0.0033(4)
O1A 0.0273(18) 0.0161(16) 0.034(2) 0.0028(16) 0.0137(19) -0.0033(13)
O2A 0.0385(19) 0.0313(18) 0.0150(18) -0.0033(15) -0.0038(16) 0.0055(13)
S2 0.0291(3) 0.0178(3) 0.0498(4) -0.0040(3) 0.0178(3) -0.0041(3)
O3 0.0426(11) 0.0316(10) 0.0448(12) -0.0031(9) 0.0149(9) 0.0031(9)
O4 0.0423(11) 0.0225(9) 0.0610(13) 0.0046(9) 0.0304(10) -0.0023(9)
O5 0.0328(10) 0.0295(10) 0.0596(13) -0.0129(9) 0.0131(9) -0.0086(9)
N1 0.0324(11) 0.0118(9) 0.0349(12) -0.0004(8) 0.0134(9) -0.0026(9)
N2 0.0403(12) 0.0137(10) 0.0366(12) 0.0009(9) 0.0131(10) -0.0037(9)
N3 0.0433(13) 0.0151(10) 0.0372(13) -0.0011(9) 0.0130(10) -0.0012(9)
N4 0.0406(12) 0.0140(10) 0.0353(12) -0.0010(9) 0.0108(10) -0.0010(9)
N5 0.0454(14) 0.0164(10) 0.0322(12) -0.0010(9) 0.0114(10) -0.0077(10)
N6 0.0359(12) 0.0131(9) 0.0414(13) 0.0011(9) 0.0196(10) -0.0013(9)
N7 0.0402(13) 0.0142(10) 0.0431(13) 0.0021(9) 0.0149(10) -0.0034(9)
N8 0.0575(15) 0.0165(11) 0.0441(14) 0.0011(10) 0.0244(12) -0.0019(10)
N9 0.104(2) 0.0163(11) 0.0575(17) 0.0023(11) 0.0514(17) 0.0001(13)
C1 0.0369(15) 0.0206(13) 0.063(2) -0.0082(13) 0.0218(14) -0.0043(12)
C2 0.0224(12) 0.0189(12) 0.0442(15) -0.0017(11) 0.0104(11) 0.0004(10)
C3 0.0330(14) 0.0252(13) 0.0351(14) -0.0025(11) 0.0097(11) 0.0038(11)
C4 0.0306(13) 0.0228(13) 0.0400(15) 0.0031(11) 0.0127(11) 0.0033(11)
C5 0.0353(14) 0.0221(13) 0.0400(15) 0.0024(11) 0.0156(12) -0.0012(11)
C6 0.0372(15) 0.0262(13) 0.0378(15) -0.0035(11) 0.0157(12) -0.0021(12)
C7 0.0257(12) 0.0169(12) 0.0451(16) -0.0036(11) 0.0129(11) -0.0033(10)
C8 0.0303(13) 0.0165(11) 0.0358(14) -0.0059(10) 0.0124(11) -0.0050(10)
C9 0.0303(13) 0.0145(11) 0.0324(13) -0.0019(10) 0.0089(10) 0.0009(10)
C10 0.0344(14) 0.0163(11) 0.0304(13) 0.0006(10) 0.0061(11) -0.0020(11)
C11 0.0396(15) 0.0282(14) 0.0421(16) 0.0095(12) 0.0069(13) 0.0054(13)
C12 0.0348(15) 0.0345(15) 0.0380(15) -0.0064(12) 0.0083(12) -0.0108(12)
C13 0.0367(16) 0.0462(18) 0.0505(18) -0.0007(15) 0.0142(14) -0.0018(14)
C14 0.0457(16) 0.0199(12) 0.0315(14) 0.0004(10) 0.0128(12) 0.0009(12)
C15 0.0372(15) 0.0231(13) 0.0516(17) -0.0062(12) 0.0209(13) -0.0051(12)
C16 0.0198(11) 0.0237(13) 0.0422(15) -0.0043(11) 0.0125(11) -0.0023(10)
C17 0.0229(12) 0.0272(13) 0.0340(14) -0.0045(11) 0.0088(10) -0.0011(10)
C18 0.0247(12) 0.0264(13) 0.0335(14) 0.0035(10) 0.0099(10) 0.0019(11)
C19 0.0384(15) 0.0238(13) 0.0389(15) 0.0036(11) 0.0174(12) -0.0009(12)
C20 0.0366(14) 0.0239(13) 0.0347(14) -0.0019(11) 0.0162(11) -0.0009(11)
C21 0.0229(12) 0.0202(12) 0.0374(14) -0.0019(10) 0.0116(10) 0.0009(10)
C22 0.0342(14) 0.0157(11) 0.0411(15) -0.0017(10) 0.0182(12) -0.0025(11)
C23 0.075(2) 0.0137(12) 0.0571(19) 0.0016(12) 0.0453(17) 0.0022(13)
O6A 0.0460(17) 0.0274(15) 0.0347(16) -0.0025(12) 0.0142(13) 0.0080(13)
N10A 0.042(2) 0.0179(18) 0.0336(19) 0.0040(13) 0.0126(16) -0.0013(16)
C24A 0.038(3) 0.020(2) 0.026(2) 0.0021(17) 0.008(2) 0.000(2)
C26A 0.025(5) 0.032(5) 0.036(4) -0.001(3) 0.009(4) -0.005(4)
C27A 0.040(2) 0.040(2) 0.040(2) 0.0028(19) 0.0147(19) 0.000(2)
C28A 0.036(4) 0.026(4) 0.015(3) 0.003(2) 0.004(3) 0.006(3)
C29A 0.039(3) 0.036(4) 0.040(5) 0.012(3) 0.004(3) 0.011(3)
O6B 0.037(3) 0.020(3) 0.021(3) -0.002(2) 0.005(2) 0.001(2)
N10B 0.030(4) 0.008(3) 0.020(3) -0.002(2) 0.004(3) 0.002(3)
C24B 0.028(5) 0.011(4) 0.025(4) 0.001(3) 0.014(4) 0.003(4)
C26B 0.037(5) 0.026(6) 0.026(6) 0.003(4) 0.005(4) 0.016(5)
C27B 0.027(4) 0.032(4) 0.015(4) -0.002(3) -0.004(3) 0.006(3)
C28B 0.042(10) 0.024(9) 0.085(18) 0.018(10) 0.023(10) 0.002(8)
C29B 0.022(9) 0.040(12) 0.040(8) 0.006(8) 0.007(6) -0.016(6)

loop_
_atom_type_symbol
_atom_type_description
_atom_type_scat_dispersion_real
_atom_type_scat_dispersion_imag
_atom_type_scat_source
C C 0.0033 0.0016 'International Tables Vol C Tables 4.2.6.8 and 6.1.1.4'
H H 0 0 'International Tables Vol C Tables 4.2.6.8 and 6.1.1.4'
N N 0.0061 0.0033 'International Tables Vol C Tables 4.2.6.8 and 6.1.1.4'
O O 0.0106 0.006 'International Tables Vol C Tables 4.2.6.8 and 6.1.1.4'
S S 0.1246 0.1234 'International Tables Vol C Tables 4.2.6.8 and 6.1.1.4'

loop_
_geom_angle_atom_site_label_1
_geom_angle_atom_site_label_2
_geom_angle_atom_site_label_3
_geom_angle
O2A S1A O1A 119.1(3)
O2A S1A C7 106.66(19)
O1A S1A C7 111.3(2)
O2A S1A C8 105.2(2)
O1A S1A C8 110.3(2)
C7 S1A C8 102.97(13)
O2B S1B O1B 121.8(7)
O2B S1B C7 116.3(5)
O1B S1B C7 102.7(6)
O2B S1B C8 111.1(5)
O1B S1B C8 102.1(6)
C7 S1B C8 99.9(3)
O4 S2 O5 119.13(12)
O4 S2 C21 109.16(12)
O5 S2 C21 109.32(12)
O4 S2 C22 108.51(12)
O5 S2 C22 106.92(12)
C21 S2 C22 102.50(11)
C14 O3 C13 110.4(2)
C9 N1 N2 109.03(19)
C9 N1 C8 131.4(2)
N2 N1 C8 119.4(2)
N3 N2 N1 106.00(19)
N2 N3 N4 111.02(19)
C9 N4 N3 106.4(2)
C10 N5 C12 111.8(2)
C23 N6 N7 108.6(2)
C23 N6 C22 131.8(2)
N7 N6 C22 119.6(2)
N8 N7 N6 106.4(2)
N7 N8 N9 110.6(2)
C23 N9 N8 106.4(2)
C5 C2 C3 119.2(2)
C5 C2 C1 120.3(2)
C3 C2 C1 120.5(2)
C2 C3 C4 121.2(2)
C7 C4 C3 118.6(2)
C2 C5 C6 120.8(2)
C5 C6 C7 118.6(2)
C4 C7 C6 121.5(2)
C4 C7 S1A 116.1(2)
C6 C7 S1A 122.4(2)
C4 C7 S1B 126.7(2)
C6 C7 S1B 111.4(2)
S1A C7 S1B 12.04(15)
N1 C8 S1A 110.30(17)
N1 C8 S1B 105.3(2)
S1A C8 S1B 11.81(14)
N4 C9 N1 107.5(2)
N4 C9 C10 125.1(2)
N1 C9 C10 127.3(2)
N5 C10 C9 108.9(2)
N5 C10 C14 111.0(2)
C9 C10 C14 109.2(2)
N5 C10 C11 109.0(2)
C9 C10 C11 108.8(2)
C14 C10 C11 109.9(2)
N5 C12 C13 112.1(2)
O3 C13 C12 110.5(2)
O3 C14 C10 112.6(2)
C17 C16 C19 118.4(2)
C17 C16 C15 120.9(2)
C19 C16 C15 120.7(2)
C16 C17 C18 121.3(2)
C21 C18 C17 118.7(2)
C20 C19 C16 121.6(2)
C19 C20 C21 118.7(2)
C18 C21 C20 121.3(2)
C18 C21 S2 119.25(19)
C20 C21 S2 119.47(19)
N6 C22 S2 109.65(17)
N9 C23 N6 108.0(2)
N9 C23 C24B 129.8(4)
N6 C23 C24B 116.9(4)
N9 C23 C24A 122.1(3)
N6 C23 C24A 129.3(3)
C24B C23 C24A 29.1(3)
C28A O6A C27A 109.1(6)
C24A N10A C26A 112.1(7)
N10A C24A C28A 110.3(6)
N10A C24A C29A 109.1(4)
C28A C24A C29A 110.6(6)
N10A C24A C23 104.2(3)
C28A C24A C23 108.6(6)
C29A C24A C23 113.9(4)
N10A C26A C27A 111.7(12)
O6A C27A C26A 111.2(7)
O6A C28A C24A 114.6(7)
C28B O6B C27B 109.9(17)
C26B N10B C24B 113.0(7)
N10B C24B C29B 108.9(17)
N10B C24B C23 102.4(6)
C29B C24B C23 122.2(18)
N10B C24B C28B 109.6(15)
C29B C24B C28B 113(2)
C23 C24B C28B 100.3(12)
N10B C26B C27B 111.6(9)
O6B C27B C26B 110.6(7)
O6B C28B C24B 114(2)

loop_
_geom_bond_atom_site_label_1
_geom_bond_atom_site_label_2
_geom_bond_distance
S1A O2A 1.423(4)
S1A O1A 1.435(5)
S1A C7 1.750(3)
S1A C8 1.805(3)
S1B O2B 1.403(9)
S1B O1B 1.465(13)
S1B C7 1.799(5)
S1B C8 1.834(5)
S2 O4 1.435(2)
S2 O5 1.436(2)
S2 C21 1.753(2)
S2 C22 1.816(3)
O3 C14 1.417(3)
O3 C13 1.433(4)
N1 C9 1.352(3)
N1 N2 1.357(3)
N1 C8 1.454(3)
N2 N3 1.290(3)
N3 N4 1.369(3)
N4 C9 1.321(3)
N5 C10 1.464(3)
N5 C12 1.485(4)
N6 C23 1.345(4)
N6 N7 1.355(3)
N6 C22 1.448(3)
N7 N8 1.291(3)
N8 N9 1.365(3)
N9 C23 1.317(3)
C1 C2 1.507(3)
C2 C5 1.384(4)
C2 C3 1.387(4)
C3 C4 1.387(4)
C4 C7 1.377(4)
C5 C6 1.389(4)
C6 C7 1.397(4)
C9 C10 1.513(3)
C10 C14 1.528(3)
C10 C11 1.529(4)
C12 C13 1.512(4)
C15 C16 1.504(3)
C16 C17 1.387(4)
C16 C19 1.393(4)
C17 C18 1.389(3)
C18 C21 1.383(3)
C19 C20 1.377(4)
C20 C21 1.392(4)
C23 C24B 1.530(8)
C23 C24A 1.563(5)
O6A C28A 1.397(15)
O6A C27A 1.431(5)
N10A C24A 1.461(6)
N10A C26A 1.499(18)
C24A C28A 1.499(14)
C24A C29A 1.532(8)
C26A C27A 1.506(17)
O6B C28B 1.35(3)
O6B C27B 1.443(9)
N10B C26B 1.468(15)
N10B C24B 1.467(10)
C24B C29B 1.46(3)
C24B C28B 1.58(3)
C26B C27B 1.517(12)
